data_7244658
loop_
_publ_author_name
'Maganti, Lakshmi Haritha Bharathi'
'Ramesh, Deepthi'
'Vijayakumar, Balaji Gowrivel'
'Khan, Mohd Imran K.'
'Dhayalan, Arunkumar'
'Kamalraja, Jayabal'
'Kannan, Tharanikkarasu'

_publ_section_title
;
 Acetylene containing 2-(2-hydrazinyl)thiazole derivatives: design,
 synthesis, and in vitro and in silico evaluation of antimycobacterial
 activity against Mycobacterium tuberculosis
;
_journal_issue 14
_journal_name_full 'RSC Advances'
_journal_page_first 8771
_journal_page_last 8782
_journal_paper_doi 10.1039/D2RA00928E
_journal_volume 12
_journal_year 2022
_chemical_formula_moiety 'C11 H11 N3 O S'
_chemical_formula_sum 'C11 H11 N3 O S'
_chemical_formula_weight 233.29
_space_group_crystal_system triclinic
_space_group_IT_number 2
_space_group_name_Hall '-P 1'
_space_group_name_H-M_alt 'P -1'
_atom_sites_solution_hydrogens geom
_atom_sites_solution_primary iterative
_atom_sites_solution_secondary difmap
_audit_block_doi 10.5517/ccdc.csd.cc26fjmt
_audit_creation_date 2020-10-15
_audit_creation_method
;
Olex2 1.2-ac3
(compiled 2016.03.30 svn.r3266 for Rigaku Oxford Diffraction, GUI svn.r5168)
;
_audit_update_record
;
2020-10-16 deposited with the CCDC.	2022-03-10 downloaded from the CCDC.
;
_cell_angle_alpha 95.201(5)
_cell_angle_beta 95.934(5)
_cell_angle_gamma 107.575(5)
_cell_formula_units_Z 4
_cell_length_a 8.6009(5)
_cell_length_b 10.6365(7)
_cell_length_c 13.6233(9)
_cell_measurement_reflns_used 4261
_cell_measurement_temperature 298(2)
_cell_measurement_theta_max 29.3789
_cell_measurement_theta_min 3.1174
_cell_volume 1171.97(13)
_computing_cell_refinement
;
CrysAlisPro, Agilent Technologies,
Version 1.171.36.21 (release 14-08-2012 CrysAlis171 .NET)
(compiled Sep 14 2012,17:21:16)
;
_computing_data_collection
;
CrysAlisPro, Agilent Technologies,
Version 1.171.36.21 (release 14-08-2012 CrysAlis171 .NET)
(compiled Sep 14 2012,17:21:16)
;
_computing_data_reduction
;
CrysAlisPro, Agilent Technologies,
Version 1.171.36.21 (release 14-08-2012 CrysAlis171 .NET)
(compiled Sep 14 2012,17:21:16)
;
_computing_molecular_graphics 'Olex2 (Dolomanov et al., 2009)'
_computing_publication_material 'Olex2 (Dolomanov et al., 2009)'
_computing_structure_refinement 'ShelXL (Sheldrick, 2015)'
_computing_structure_solution 'olex2.solve (Bourhis et al., 2015)'
_diffrn_ambient_temperature 298
_diffrn_detector_area_resol_mean 15.9821
_diffrn_measured_fraction_theta_full 0.9975
_diffrn_measured_fraction_theta_max 0.9975
_diffrn_measurement_details
;
#__ type_ start__ end____ width___ exp.time_
  1 omega  -17.00   24.00   1.0000   15.0000
omega____ theta____ kappa____ phi______ frames
    -      -16.8710  -99.0000  150.0000 41

#__ type_ start__ end____ width___ exp.time_
  2 omega  -19.00    9.00   1.0000   15.0000
omega____ theta____ kappa____ phi______ frames
    -      -16.8710  -99.0000    0.0000 28

#__ type_ start__ end____ width___ exp.time_
  3 omega   26.00   65.00   1.0000   15.0000
omega____ theta____ kappa____ phi______ frames
    -       19.6835   57.0000    0.0000 39

#__ type_ start__ end____ width___ exp.time_
  4 omega   -2.00   80.00   1.0000   15.0000
omega____ theta____ kappa____ phi______ frames
    -       19.6835   57.0000  -60.0000 82

#__ type_ start__ end____ width___ exp.time_
  5 omega   -6.00   90.00   1.0000   15.0000
omega____ theta____ kappa____ phi______ frames
    -       19.6835   37.0000 -150.0000 96

#__ type_ start__ end____ width___ exp.time_
  6 omega  -49.00   45.00   1.0000   15.0000
omega____ theta____ kappa____ phi______ frames
    -       19.6835  -37.0000   30.0000 94

#__ type_ start__ end____ width___ exp.time_
  7 omega  -93.00  -32.00   1.0000   15.0000
omega____ theta____ kappa____ phi______ frames
    -      -16.8710  178.0000  120.0000 61

#__ type_ start__ end____ width___ exp.time_
  8 omega   -2.00   23.00   1.0000   15.0000
omega____ theta____ kappa____ phi______ frames
    -       19.6835   57.0000   90.0000 25

#__ type_ start__ end____ width___ exp.time_
  9 omega   32.00   96.00   1.0000   15.0000
omega____ theta____ kappa____ phi______ frames
    -       19.6835 -178.0000   60.0000 64
;
_diffrn_measurement_device_type 'Xcalibur, Eos'
_diffrn_measurement_method '\w scans'
_diffrn_orient_matrix_UB_11 0.0659723000
_diffrn_orient_matrix_UB_12 0.0251355000
_diffrn_orient_matrix_UB_13 -0.0274043000
_diffrn_orient_matrix_UB_21 0.0514223000
_diffrn_orient_matrix_UB_22 0.0332202000
_diffrn_orient_matrix_UB_23 0.0447613000
_diffrn_orient_matrix_UB_31 0.0251285000
_diffrn_orient_matrix_UB_32 -0.0569201000
_diffrn_orient_matrix_UB_33 0.0056156000
_diffrn_radiation_monochromator graphite
_diffrn_radiation_type MoK\a
_diffrn_radiation_wavelength 0.71073
_diffrn_reflns_av_R_equivalents 0.0284
_diffrn_reflns_av_unetI/netI 0.0509
_diffrn_reflns_limit_h_max 11
_diffrn_reflns_limit_h_min -11
_diffrn_reflns_limit_k_max 14
_diffrn_reflns_limit_k_min -13
_diffrn_reflns_limit_l_max 18
_diffrn_reflns_limit_l_min -18
_diffrn_reflns_number 12789
_diffrn_reflns_theta_full 29.44
_diffrn_reflns_theta_max 29.44
_diffrn_reflns_theta_min 3.12
_diffrn_source 'Enhance (Mo) X-ray Source'
_exptl_absorpt_coefficient_mu 0.258
_exptl_absorpt_correction_T_max 1.00000
_exptl_absorpt_correction_T_min 0.77580
_exptl_absorpt_correction_type multi-scan
_exptl_absorpt_process_details
;
CrysAlisPro, Agilent Technologies,
Version 1.171.36.21 (release 14-08-2012 CrysAlis171 .NET)
(compiled Sep 14 2012,17:21:16)
Empirical absorption correction using spherical harmonics,
 implemented in SCALE3 ABSPACK scaling algorithm.
;
_exptl_crystal_colour 'clear yellowish yellow'
_exptl_crystal_colour_lustre clear
_exptl_crystal_colour_modifier yellowish
_exptl_crystal_colour_primary yellow
_exptl_crystal_density_diffrn 1.322
_exptl_crystal_density_method 'not measured'
_exptl_crystal_description block
_exptl_crystal_F_000 488
_exptl_crystal_size_max 0.4
_exptl_crystal_size_mid 0.38
_exptl_crystal_size_min 0.24
_refine_diff_density_max 0.209
_refine_diff_density_min -0.222
_refine_diff_density_rms 0.049
_refine_ls_extinction_method none
_refine_ls_goodness_of_fit_ref 0.981
_refine_ls_hydrogen_treatment constr
_refine_ls_matrix_type full
_refine_ls_number_parameters 289
_refine_ls_number_reflns 5520
_refine_ls_number_restraints 0
_refine_ls_restrained_S_all 0.981
_refine_ls_R_factor_all 0.0782
_refine_ls_R_factor_gt 0.0435
_refine_ls_shift/su_max 0.001
_refine_ls_shift/su_mean 0.000
_refine_ls_structure_factor_coef Fsqd
_refine_ls_weighting_details 'calc w=1/[\s^2^(Fo^2^)+(0.0475P)^2^+0.0000P] where P=(Fo^2^+2Fc^2^)/3'
_refine_ls_weighting_scheme calc
_refine_ls_wR_factor_gt 0.0926
_refine_ls_wR_factor_ref 0.1023
_reflns_number_gt 3591
_reflns_number_total 5520
_reflns_threshold_expression >2sigma(I)
_cod_data_source_file d2ra00928e2.cif
_cod_data_source_block 4
_cod_depositor_comments
;

2024-06-28
Z value and formula fixed to values more according to usual
chemical conventions.                 miguel
;
_cod_original_formula_sum 'C22 H22 N6 O2 S2'
_cod_original_formula_weight 466.58
_cod_original_formula_moiety '2(C11 H11 N3 O S)'
_cod_original_formula_units_Z 2
_cod_original_cell_volume 1171.95(12)
_cod_database_code 7244658
_chemical_oxdiff_formula 'C15 H16 O2 N2'
_reflns_odcompleteness_completeness 99.75
_reflns_odcompleteness_iscentric 1
_reflns_odcompleteness_theta 26.32
_olex2_refinement_description
;
1. Fixed Uiso
 At 1.2 times of:
  All C(H) groups, All C(H,H) groups, All N(H) groups, All N(H,H) groups
2.a Secondary CH2 refined with riding coordinates:
 C22(H22A,H22B), C29(H29A,H29B)
2.b Aromatic/amide H refined with riding coordinates:
 N4(H4), N6(H6), C9(H9), C13(H13), C19(H19), C20(H20), C24(H24), C26(H26),
 C27(H27), C28(H28), C30(H30), C31(H31)
2.c X=CH2 refined with riding coordinates:
 N11(H11A,H11B), N14(H14A,H14B)
2.d :
 C25(H25), C32(H32)
;
_olex2_date_sample_data_collection 1566597833.08
_olex2_submission_special_instructions 'No special instructions were received'

loop_
_space_group_symop_id
_space_group_symop_operation_xyz
1 'x, y, z'
2 '-x, -y, -z'

loop_
_atom_site_label
_atom_site_type_symbol
_atom_site_fract_x
_atom_site_fract_y
_atom_site_fract_z
_atom_site_U_iso_or_equiv
_atom_site_adp_type
_atom_site_occupancy
_atom_site_calc_flag
_atom_site_disorder_assembly
_atom_site_disorder_group
_atom_site_refinement_flags_posn
S1 S 0.47214(5) 0.82581(4) -0.02329(4) 0.04222(14) Uani 1 d . . .
S2 S -0.04954(6) -0.26846(5) 1.01660(4) 0.04921(15) Uani 1 d . . .
N3 N 0.52509(17) 0.55091(13) 0.13471(11) 0.0377(3) Uani 1 d . . .
N4 N 0.11550(16) -0.11195(13) 0.89897(11) 0.0380(3) Uani 1 d . . .
H4 H 0.1987 -0.1354 0.9206 0.046 Uiso 1 calc . . R
N5 N 0.12907(16) -0.02562(13) 0.82887(10) 0.0367(3) Uani 1 d . . .
N6 N 0.55593(16) 0.65345(13) 0.07797(10) 0.0386(3) Uani 1 d . . .
H6 H 0.6554 0.6941 0.0692 0.046 Uiso 1 calc . . R
O7 O 0.90873(16) 0.43986(14) 0.23054(11) 0.0595(4) Uani 1 d . . .
O8 O 0.57597(15) 0.12636(13) 0.75310(10) 0.0530(3) Uani 1 d . . .
C9 C 0.2707(2) 0.01888(15) 0.80272(13) 0.0357(4) Uani 1 d . . .
H9 H 0.3573 -0.0072 0.8311 0.043 Uiso 1 calc . . R
C10 C 0.2986(2) 0.11072(16) 0.72843(13) 0.0359(4) Uani 1 d . . .
N11 N -0.14899(17) -0.11743(15) 0.89806(12) 0.0529(4) Uani 1 d . . .
H11A H -0.1336 -0.0622 0.8549 0.064 Uiso 1 calc . . R
H11B H -0.2436 -0.1453 0.9181 0.064 Uiso 1 calc . . R
C12 C -0.0281(2) -0.15912(15) 0.93324(13) 0.0358(4) Uani 1 d . . .
C13 C 0.6512(2) 0.52572(16) 0.17401(13) 0.0391(4) Uani 1 d . . .
H13 H 0.7554 0.5743 0.1618 0.047 Uiso 1 calc . . R
N14 N 0.28149(17) 0.61637(14) 0.04474(12) 0.0494(4) Uani 1 d . . .
H14A H 0.2673 0.5480 0.0761 0.059 Uiso 1 calc . . R
H14B H 0.1977 0.6363 0.0190 0.059 Uiso 1 calc . . R
C15 C 0.6336(2) 0.42126(15) 0.23801(13) 0.0363(4) Uani 1 d . . .
C16 C 0.7659(2) 0.37765(16) 0.26683(13) 0.0399(4) Uani 1 d . . .
C17 C 0.4561(2) 0.16479(16) 0.70311(13) 0.0391(4) Uani 1 d . . .
C18 C 1.1202(2) 0.45878(19) 0.36488(17) 0.0505(5) Uani 1 d . . .
C19 C 0.1723(2) 0.14887(18) 0.68239(15) 0.0499(5) Uani 1 d . . .
H19 H 0.0664 0.1141 0.6983 0.060 Uiso 1 calc . . R
C20 C 0.4828(2) 0.25187(17) 0.63279(15) 0.0502(5) Uani 1 d . . .
H20 H 0.5875 0.2859 0.6150 0.060 Uiso 1 calc . . R
C21 C 0.7467(2) 0.1024(2) 0.63025(18) 0.0532(5) Uani 1 d . . .
C22 C 1.0531(2) 0.4075(2) 0.26168(16) 0.0588(6) Uani 1 d . . .
H22A H 1.1358 0.4435 0.2196 0.071 Uiso 1 calc . . R
H22B H 1.0276 0.3116 0.2530 0.071 Uiso 1 calc . . R
C23 C 0.4314(2) 0.69056(15) 0.03603(13) 0.0353(4) Uani 1 d . . .
C24 C 0.5984(3) 0.21842(18) 0.35542(15) 0.0568(5) Uani 1 d . . .
H24 H 0.5864 0.1496 0.3944 0.068 Uiso 1 calc . . R
C25 C 0.7550(3) 0.0469(2) 0.5553(2) 0.0709(7) Uani 1 d . . .
H25 H 0.7616 0.0021 0.4948 0.085 Uiso 1 calc . . R
C26 C 0.3546(3) 0.28795(19) 0.58931(16) 0.0574(5) Uani 1 d . . .
H26 H 0.3732 0.3477 0.5428 0.069 Uiso 1 calc . . R
C27 C 0.2000(3) 0.2371(2) 0.61356(16) 0.0609(6) Uani 1 d . . .
H27 H 0.1136 0.2621 0.5836 0.073 Uiso 1 calc . . R
C28 C 0.4851(2) 0.36048(19) 0.27012(15) 0.0522(5) Uani 1 d . . .
H28 H 0.3951 0.3887 0.2517 0.063 Uiso 1 calc . . R
C29 C 0.7373(2) 0.1699(2) 0.72638(15) 0.0550(5) Uani 1 d . . .
H29A H 0.8139 0.1531 0.7770 0.066 Uiso 1 calc . . R
H29B H 0.7696 0.2650 0.7238 0.066 Uiso 1 calc . . R
C30 C 0.7483(2) 0.27715(18) 0.32591(15) 0.0503(5) Uani 1 d . . .
H30 H 0.8379 0.2492 0.3458 0.060 Uiso 1 calc . . R
C31 C 0.4667(3) 0.2599(2) 0.32826(16) 0.0603(6) Uani 1 d . . .
H31 H 0.3655 0.2204 0.3490 0.072 Uiso 1 calc . . R
C32 C 1.1729(3) 0.5000(2) 0.44638(19) 0.0679(6) Uani 1 d . . .
H32 H 1.2155 0.5334 0.5124 0.082 Uiso 1 calc . . R

loop_
_atom_site_aniso_label
_atom_site_aniso_U_11
_atom_site_aniso_U_22
_atom_site_aniso_U_33
_atom_site_aniso_U_23
_atom_site_aniso_U_13
_atom_site_aniso_U_12
S1 0.0361(2) 0.0424(2) 0.0511(3) 0.0192(2) 0.0066(2) 0.01272(19)
S2 0.0384(3) 0.0556(3) 0.0624(4) 0.0311(2) 0.0203(2) 0.0167(2)
N3 0.0408(8) 0.0384(7) 0.0386(9) 0.0129(6) 0.0099(7) 0.0155(6)
N4 0.0298(7) 0.0436(8) 0.0440(9) 0.0176(7) 0.0110(7) 0.0113(6)
N5 0.0346(8) 0.0392(7) 0.0371(9) 0.0118(6) 0.0099(7) 0.0092(6)
N6 0.0332(8) 0.0430(8) 0.0441(9) 0.0171(7) 0.0101(7) 0.0137(6)
O7 0.0439(8) 0.0828(10) 0.0631(10) 0.0302(8) 0.0115(7) 0.0294(7)
O8 0.0344(7) 0.0745(9) 0.0516(9) 0.0249(7) 0.0117(6) 0.0125(6)
C9 0.0328(9) 0.0390(9) 0.0354(10) 0.0067(7) 0.0060(8) 0.0101(7)
C10 0.0375(9) 0.0374(9) 0.0330(10) 0.0065(7) 0.0100(8) 0.0098(7)
N11 0.0331(8) 0.0681(10) 0.0697(12) 0.0389(9) 0.0185(8) 0.0213(8)
C12 0.0312(9) 0.0343(8) 0.0407(11) 0.0048(7) 0.0076(8) 0.0076(7)
C13 0.0386(10) 0.0446(10) 0.0379(11) 0.0112(8) 0.0105(8) 0.0152(8)
N14 0.0332(8) 0.0474(8) 0.0721(12) 0.0284(8) 0.0105(8) 0.0125(7)
C15 0.0419(10) 0.0370(9) 0.0333(10) 0.0056(7) 0.0068(8) 0.0163(7)
C16 0.0435(10) 0.0423(10) 0.0361(11) 0.0059(8) 0.0061(8) 0.0162(8)
C17 0.0356(9) 0.0416(9) 0.0384(11) 0.0065(8) 0.0089(8) 0.0082(7)
C18 0.0420(11) 0.0535(11) 0.0582(14) 0.0096(10) 0.0124(10) 0.0158(9)
C19 0.0411(11) 0.0596(11) 0.0559(13) 0.0226(10) 0.0146(9) 0.0189(9)
C20 0.0492(12) 0.0508(11) 0.0525(13) 0.0177(9) 0.0220(10) 0.0103(9)
C21 0.0355(10) 0.0646(13) 0.0606(15) 0.0167(11) 0.0095(10) 0.0141(9)
C22 0.0475(12) 0.0851(15) 0.0530(14) 0.0079(11) 0.0069(10) 0.0347(11)
C23 0.0350(9) 0.0370(9) 0.0360(10) 0.0036(7) 0.0074(8) 0.0137(7)
C24 0.0701(15) 0.0403(10) 0.0537(14) 0.0192(9) -0.0022(11) 0.0077(10)
C25 0.0675(15) 0.0803(16) 0.0696(18) 0.0087(14) 0.0111(13) 0.0297(13)
C26 0.0716(15) 0.0533(11) 0.0573(14) 0.0268(10) 0.0226(12) 0.0242(11)
C27 0.0617(14) 0.0731(14) 0.0641(15) 0.0337(11) 0.0187(12) 0.0349(11)
C28 0.0458(11) 0.0605(12) 0.0588(14) 0.0254(10) 0.0154(10) 0.0215(9)
C29 0.0299(10) 0.0721(13) 0.0570(14) 0.0126(11) 0.0065(9) 0.0058(9)
C30 0.0558(12) 0.0431(10) 0.0529(13) 0.0081(9) -0.0047(10) 0.0201(9)
C31 0.0526(13) 0.0625(12) 0.0661(15) 0.0292(11) 0.0138(11) 0.0108(10)
C32 0.0592(14) 0.0733(15) 0.0600(16) 0.0002(12) 0.0082(12) 0.0066(11)

loop_
_atom_type_symbol
_atom_type_description
_atom_type_scat_dispersion_real
_atom_type_scat_dispersion_imag
_atom_type_scat_source
C C 0.0033 0.0016 'International Tables Vol C Tables 4.2.6.8 and 6.1.1.4'
H H 0.0000 0.0000 'International Tables Vol C Tables 4.2.6.8 and 6.1.1.4'
N N 0.0061 0.0033 'International Tables Vol C Tables 4.2.6.8 and 6.1.1.4'
O O 0.0106 0.0060 'International Tables Vol C Tables 4.2.6.8 and 6.1.1.4'
S S 0.1246 0.1234 'International Tables Vol C Tables 4.2.6.8 and 6.1.1.4'

loop_
_geom_angle_atom_site_label_1
_geom_angle_atom_site_label_2
_geom_angle_atom_site_label_3
_geom_angle
_geom_angle_site_symmetry_1
_geom_angle_site_symmetry_3
_geom_angle_publ_flag
C13 N3 N6 115.64(14) . . ?
C12 N4 N5 119.41(14) . . ?
C9 N5 N4 115.80(14) . . ?
C23 N6 N3 120.17(14) . . ?
C16 O7 C22 118.70(15) . . ?
C17 O8 C29 118.37(14) . . ?
N5 C9 C10 120.29(15) . . ?
C17 C10 C9 120.34(15) . . ?
C19 C10 C9 121.66(15) . . ?
C19 C10 C17 117.99(16) . . ?
N4 C12 S2 120.33(13) . . ?
N11 C12 S2 122.71(13) . . ?
N11 C12 N4 116.96(16) . . ?
N3 C13 C15 120.42(16) . . ?
C16 C15 C13 120.51(16) . . ?
C28 C15 C13 121.56(16) . . ?
C28 C15 C16 117.91(16) . . ?
O7 C16 C15 115.03(15) . . ?
O7 C16 C30 124.48(16) . . ?
C30 C16 C15 120.48(17) . . ?
O8 C17 C10 115.18(15) . . ?
O8 C17 C20 124.37(16) . . ?
C20 C17 C10 120.45(17) . . ?
C32 C18 C22 179.5(2) . . ?
C27 C19 C10 121.31(18) . . ?
C26 C20 C17 119.79(18) . . ?
C25 C21 C29 178.5(2) . . ?
O7 C22 C18 112.78(16) . . ?
N6 C23 S1 119.67(12) . . ?
N14 C23 S1 123.69(13) . . ?
N14 C23 N6 116.64(15) . . ?
C31 C24 C30 120.72(18) . . ?
C27 C26 C20 120.69(18) . . ?
C26 C27 C19 119.76(19) . . ?
C31 C28 C15 121.84(18) . . ?
O8 C29 C21 111.78(16) . . ?
C24 C30 C16 119.83(18) . . ?
C24 C31 C28 119.2(2) . . ?

loop_
_geom_bond_atom_site_label_1
_geom_bond_atom_site_label_2
_geom_bond_distance
_geom_bond_site_symmetry_2
_geom_bond_publ_flag
S1 C23 1.6764(17) . ?
S2 C12 1.6821(18) . ?
N3 N6 1.3703(18) . ?
N3 C13 1.271(2) . ?
N4 N5 1.3733(18) . ?
N4 C12 1.335(2) . ?
N5 C9 1.268(2) . ?
N6 C23 1.341(2) . ?
O7 C16 1.373(2) . ?
O7 C22 1.420(2) . ?
O8 C17 1.361(2) . ?
O8 C29 1.421(2) . ?
C9 C10 1.457(2) . ?
C10 C17 1.396(2) . ?
C10 C19 1.382(2) . ?
N11 C12 1.312(2) . ?
C13 C15 1.456(2) . ?
N14 C23 1.317(2) . ?
C15 C16 1.387(2) . ?
C15 C28 1.381(2) . ?
C16 C30 1.377(2) . ?
C17 C20 1.381(2) . ?
C18 C22 1.453(3) . ?
C18 C32 1.148(3) . ?
C19 C27 1.374(3) . ?
C20 C26 1.370(3) . ?
C21 C25 1.152(3) . ?
C21 C29 1.457(3) . ?
C24 C30 1.371(3) . ?
C24 C31 1.364(3) . ?
C26 C27 1.363(3) . ?
C28 C31 1.369(3) . ?
